data_4322343
loop_
_publ_author_name
'F. Albert Cotton'
'Evgeny V. Dikarev'
'Santiago Herrero'
'Barbara Modec'

_publ_section_title
;
 Mixed Chloride/Amine Complexes of Dimolybdenum(II,II). 4. Rotational
 Isomers of Mo2Cl4(R-py)4 (R-py = 4-Picoline, 3,5-Lutidine, and
 4-tert-Butylpyridine)
;
_journal_name_full 'Inorganic Chemistry'
_journal_page_first 4882
_journal_page_last 4887
_journal_paper_doi 10.1021/ic990728k
_journal_volume 38
_journal_year 1999
_chemical_compound_source synthesized
_chemical_formula_analytical 'not measured'
_chemical_formula_moiety
;
 Mo2 Cl4 (N C5 H4 C (C H3)3)4, 4/3(C H2 Cl2)' 
;
_chemical_formula_structural (D2)-Mo2Cl4(4-t-Bu-py)4,4/3CH2Cl2
_chemical_formula_sum 'C37.33 H54.67 Cl6.67 Mo2 N4'
_chemical_formula_weight 987.73
_chemical_melting_point ?
_chemical_name_systematic
; 
 Bis(trans-dichloro-bis(4-tert-butylpyridine))-di-molybdenum (II),
 D2-isomer, dichloromethane solvate
;
_space_group_IT_number 15
_symmetry_cell_setting monoclinic
_symmetry_space_group_name_Hall '-C 2yc'
_symmetry_space_group_name_H-M 'C 1 2/c 1'
_atom_sites_solution_hydrogens geom
_atom_sites_solution_primary direct
_atom_sites_solution_secondary difmap
_audit_creation_method SHELXL
_cell_angle_alpha 90.00
_cell_angle_beta 110.52(1)
_cell_angle_gamma 90.00
_cell_formula_units_Z 12
_cell_length_a 26.504(4)
_cell_length_b 18.069(3)
_cell_length_c 32.760(4)
_cell_measurement_reflns_used 249
_cell_measurement_temperature 213(2)
_cell_measurement_theta_max 20.8
_cell_measurement_theta_min 8.17
_cell_volume 14693(4)
_computing_cell_refinement 'MADNES (Enraf-Nonius, 1989)'
_computing_data_collection 'MADNES (Enraf-Nonius, 1989)'
_computing_data_reduction 'PROCOR (Kabsch, 1988)'
_computing_molecular_graphics 'SHELXTL V.5 (Siemens, 1994)'
_computing_publication_material CIFTAB
_computing_structure_refinement 'SHELXL-93 (Sheldrick, 1993)'
_computing_structure_solution 'SHELXTL V.5 (Siemens, 1994)'
_diffrn_ambient_temperature 213(2)
_diffrn_measurement_device 'Nonius FAST area detector'
_diffrn_measurement_method 'Ellipsoid-mask fitting'
_diffrn_radiation_monochromator graphite
_diffrn_radiation_source 'fine-focus sealed tube'
_diffrn_radiation_type MoK\a
_diffrn_radiation_wavelength 0.71073
_diffrn_reflns_av_R_equivalents 0.1041
_diffrn_reflns_av_sigmaI/netI 0.0738
_diffrn_reflns_limit_h_max 28
_diffrn_reflns_limit_h_min -28
_diffrn_reflns_limit_k_max 19
_diffrn_reflns_limit_k_min -19
_diffrn_reflns_limit_l_max 34
_diffrn_reflns_limit_l_min -33
_diffrn_reflns_number 31425
_diffrn_reflns_theta_max 22.52
_diffrn_reflns_theta_min 2.11
_diffrn_standards_number 'none (area detector data)'
_exptl_absorpt_coefficient_mu 0.903
_exptl_absorpt_correction_type none
_exptl_crystal_colour green
_exptl_crystal_density_diffrn 1.340
_exptl_crystal_density_meas ?
_exptl_crystal_density_method none
_exptl_crystal_description block-shaped
_exptl_crystal_F_000 6048
_exptl_crystal_size_max 0.20
_exptl_crystal_size_mid 0.20
_exptl_crystal_size_min 0.10
_refine_diff_density_max 2.573
_refine_diff_density_min -0.578
_refine_diff_density_rms 0.171
_refine_ls_extinction_coef noref
_refine_ls_extinction_method none
_refine_ls_goodness_of_fit_all 1.088
_refine_ls_goodness_of_fit_obs 1.110
_refine_ls_hydrogen_treatment noref
_refine_ls_matrix_type full
_refine_ls_number_parameters 652
_refine_ls_number_reflns 9393
_refine_ls_number_restraints 35
_refine_ls_restrained_S_all 1.124
_refine_ls_restrained_S_obs 1.108
_refine_ls_R_factor_all 0.1303
_refine_ls_R_factor_obs 0.0932
_refine_ls_shift/esd_max -0.001
_refine_ls_shift/esd_mean 0.000
_refine_ls_structure_factor_coef Fsqd
_refine_ls_weighting_details 'w=1/[\s^2^(Fo^2^)+(0.1106P)^2^+502.3362P] where P=(Fo^2^+2Fc^2^)/3'
_refine_ls_weighting_scheme calc
_refine_ls_wR_factor_all 0.2771
_refine_ls_wR_factor_obs 0.2327
_reflns_number_observed 6882
_reflns_number_total 9393
_reflns_observed_criterion >2sigma(I)
_cod_data_source_file ic990728k_9.cif
_cod_data_source_block Mo2Cl4(4-t-Bu-py)4,4/3CH2Cl2_(3de,4/3CH2Cl2)
_cod_depositor_comments
;
The following automatic conversions were performed:

'_chemical_melting_point' value 'not measured' was changed to '?' -
the value is undefined or not given.

Automatic conversion script
Id: cif_fix_values 1673 2011-04-08 12:14:43Z adriana 

The following automatic conversions were performed:

'_exptl_crystal_density_meas' value 'not measured' was changed to '?'
- the value is perceived as not measured.

Automatic conversion script
Id: cif_fix_values 3008 2015-01-20 13:52:24Z robertas 

The following automatic conversions were performed:

'_refine_ls_weighting_scheme' value 'calc
w=1/[\s^2^(Fo^2^)+(0.1106P)^2^+502.3362P] where P=(Fo^2^+2Fc^2^)/3'
was changed to 'calc'. New tag '_refine_ls_weighting_details' was
created. The value of the new tag was set to
'w=1/[\s^2^(Fo^2^)+(0.1106P)^2^+502.3362P] where P=(Fo^2^+2Fc^2^)/3'.

Automatic conversion script
Id: cif_fix_values 3143 2015-03-26 13:38:13Z robertas 
;
_cod_database_code 4322343

loop_
_symmetry_equiv_pos_as_xyz
'x, y, z'
'-x, y, -z+1/2'
'x+1/2, y+1/2, z'
'-x+1/2, y+1/2, -z+1/2'
'-x, -y, -z'
'x, -y, z-1/2'
'-x+1/2, -y+1/2, -z'
'x+1/2, -y+1/2, z-1/2'

loop_
_atom_site_aniso_label
_atom_site_aniso_U_11
_atom_site_aniso_U_22
_atom_site_aniso_U_33
_atom_site_aniso_U_23
_atom_site_aniso_U_13
_atom_site_aniso_U_12
Mo1 0.0339(7) 0.0323(7) 0.0408(7) -0.0013(5) 0.0186(5) 0.0021(5)
Cl1 0.039(2) 0.052(2) 0.064(2) -0.002(2) 0.029(2) 0.002(2)
Cl2 0.057(2) 0.049(2) 0.048(2) -0.005(2) 0.032(2) -0.001(2)
N1 0.033(6) 0.031(6) 0.050(7) -0.004(5) 0.016(5) 0.005(5)
N2 0.037(6) 0.046(7) 0.038(7) 0.007(5) 0.019(5) 0.016(5)
C1 0.031(8) 0.049(9) 0.053(9) -0.018(7) 0.017(6) -0.013(7)
C2 0.042(9) 0.046(9) 0.066(11) -0.008(8) 0.012(8) 0.010(7)
C3 0.045(9) 0.033(8) 0.059(10) -0.008(7) 0.014(7) -0.006(7)
C4 0.037(8) 0.058(11) 0.073(11) -0.012(8) 0.025(8) -0.007(8)
C5 0.028(8) 0.057(10) 0.057(10) -0.019(8) 0.017(7) -0.004(7)
C6 0.082(13) 0.033(9) 0.092(14) -0.012(8) 0.030(11) 0.014(8)
C10 0.057(10) 0.042(9) 0.049(9) 0.008(7) 0.026(8) 0.008(7)
C11 0.069(11) 0.037(9) 0.064(11) -0.005(8) 0.036(9) 0.001(8)
C12 0.030(8) 0.034(8) 0.073(11) -0.009(8) 0.015(7) -0.009(6)
C13 0.087(12) 0.030(8) 0.063(11) 0.013(7) 0.049(9) 0.014(8)
C14 0.053(9) 0.036(9) 0.067(11) -0.005(7) 0.039(8) 0.002(7)
C15 0.083(13) 0.047(10) 0.077(12) 0.002(9) 0.035(10) 0.030(9)
Mo2 0.0306(6) 0.0313(6) 0.0370(7) 0.0008(5) 0.0135(5) -0.0016(5)
Mo3 0.0361(7) 0.0354(7) 0.0352(7) 0.0001(5) 0.0116(5) 0.0029(5)
Cl3 0.034(2) 0.046(2) 0.052(2) -0.010(2) 0.010(2) -0.005(2)
Cl4 0.039(2) 0.044(2) 0.075(3) 0.003(2) 0.029(2) -0.002(2)
Cl5 0.043(2) 0.059(2) 0.058(2) 0.007(2) 0.028(2) 0.011(2)
Cl6 0.046(2) 0.053(2) 0.061(3) 0.006(2) -0.011(2) -0.003(2)
N3 0.044(7) 0.029(6) 0.052(7) 0.001(5) 0.030(6) 0.006(5)
N4 0.038(7) 0.041(7) 0.041(7) -0.003(5) 0.010(5) -0.004(6)
N5 0.040(7) 0.044(7) 0.032(6) -0.003(5) 0.017(5) -0.001(5)
N6 0.052(8) 0.041(7) 0.035(7) -0.012(5) 0.013(6) 0.001(6)
C19 0.043(8) 0.034(8) 0.064(10) 0.000(7) 0.032(7) -0.003(7)
C20 0.039(8) 0.035(8) 0.059(10) 0.004(7) 0.020(7) -0.007(6)
C21 0.041(8) 0.028(7) 0.052(9) -0.005(6) 0.013(7) 0.005(6)
C22 0.031(8) 0.047(9) 0.061(10) 0.006(7) 0.024(7) 0.007(7)
C23 0.041(8) 0.027(7) 0.049(9) 0.002(6) 0.023(7) -0.001(6)
C24 0.045(8) 0.037(8) 0.043(9) -0.007(6) 0.008(7) 0.007(7)
C28 0.047(9) 0.039(9) 0.044(9) 0.008(7) -0.002(7) 0.006(7)
C29 0.056(10) 0.039(9) 0.042(9) 0.011(7) -0.001(7) -0.008(7)
C30 0.056(9) 0.036(8) 0.048(9) 0.009(7) 0.034(8) 0.009(7)
C31 0.047(9) 0.052(10) 0.046(9) 0.024(7) 0.003(7) 0.011(8)
C32 0.036(8) 0.041(9) 0.053(9) 0.007(7) -0.003(7) -0.010(7)
C33 0.063(10) 0.033(8) 0.064(10) 0.013(7) 0.026(8) 0.017(7)
C37 0.062(10) 0.047(9) 0.056(10) 0.014(8) 0.036(8) 0.017(8)
C38 0.049(9) 0.054(10) 0.055(10) 0.008(8) 0.029(8) 0.011(8)
C39 0.049(9) 0.034(8) 0.049(9) -0.001(7) 0.009(7) -0.004(7)
C40 0.040(8) 0.050(9) 0.032(8) 0.007(7) 0.015(6) 0.012(7)
C41 0.038(8) 0.055(9) 0.028(8) 0.003(7) 0.014(6) 0.010(7)
C42 0.065(10) 0.049(10) 0.062(11) 0.007(8) 0.029(8) 0.010(8)
C46 0.039(9) 0.053(10) 0.047(9) -0.003(7) -0.002(7) 0.005(7)
C47 0.049(9) 0.058(10) 0.045(9) 0.001(8) -0.002(7) 0.017(8)
C48 0.054(10) 0.039(8) 0.053(10) -0.003(7) 0.023(8) 0.002(7)
C49 0.054(10) 0.053(10) 0.074(12) -0.020(9) 0.014(9) 0.007(8)
C50 0.052(10) 0.076(12) 0.039(9) -0.015(8) 0.007(7) 0.018(9)
C51 0.085(12) 0.049(10) 0.054(10) 0.005(8) 0.032(9) 0.005(9)

loop_
_atom_site_label
_atom_site_type_symbol
_atom_site_fract_x
_atom_site_fract_y
_atom_site_fract_z
_atom_site_U_iso_or_equiv
_atom_site_thermal_displace_type
_atom_site_occupancy
_atom_site_calc_flag
_atom_site_refinement_flags
_atom_site_disorder_group
Mo1 Mo 0.46527(4) 0.07932(6) 0.22055(4) 0.0342(3) Uani 1 d . .
Cl1 Cl 0.38691(14) 0.0601(2) 0.24093(13) 0.0484(9) Uani 1 d . .
Cl2 Cl 0.49844(15) 0.0970(2) 0.16133(12) 0.0481(9) Uani 1 d . .
N1 N 0.4605(4) -0.0399(6) 0.2021(4) 0.037(3) Uani 1 d . .
N2 N 0.4443(4) 0.1983(6) 0.2195(4) 0.039(3) Uani 1 d . .
C1 C 0.5040(5) -0.0746(8) 0.1989(5) 0.043(4) Uani 1 d . .
H1 H 0.5363(5) -0.0479(8) 0.2054(5) 0.052 Uiso 1 calc R .
C2 C 0.5028(6) -0.1488(8) 0.1863(5) 0.053(4) Uani 1 d . .
H2 H 0.5346(6) -0.1719(8) 0.1863(5) 0.064 Uiso 1 calc R .
C3 C 0.4560(6) -0.1877(8) 0.1740(5) 0.047(4) Uani 1 d . .
C4 C 0.4113(6) -0.1511(9) 0.1763(5) 0.054(4) Uani 1 d . .
H4 H 0.3781(6) -0.1760(9) 0.1684(5) 0.065 Uiso 1 calc R .
C5 C 0.4149(5) -0.0788(8) 0.1899(5) 0.047(4) Uani 1 d . .
H5 H 0.3835(5) -0.0555(8) 0.1905(5) 0.056 Uiso 1 calc R .
C6 C 0.4525(7) -0.2690(9) 0.1586(6) 0.069(5) Uani 1 d D 1
C7 C 0.5076(11) -0.3017(21) 0.1704(13) 0.070(11) Uiso 0.50 d PD 1
H7A H 0.5277(11) -0.2751(21) 0.1554(13) 0.105 Uiso 0.50 calc PR 1
H7B H 0.5046(11) -0.3534(21) 0.1618(13) 0.105 Uiso 0.50 calc PR 1
H7C H 0.5261(11) -0.2979(21) 0.2016(13) 0.105 Uiso 0.50 calc PR 1
C8 C 0.4247(13) -0.2667(18) 0.1071(8) 0.057(8) Uiso 0.50 d PD 1
H8A H 0.3889(13) -0.2455(18) 0.0995(8) 0.085 Uiso 0.50 calc PR 1
H8B H 0.4220(13) -0.3165(18) 0.0956(8) 0.085 Uiso 0.50 calc PR 1
H8C H 0.4462(13) -0.2366(18) 0.0949(8) 0.085 Uiso 0.50 calc PR 1
C9 C 0.4254(20) -0.3156(28) 0.1841(16) 0.129(21) Uiso 0.50 d PD 1
H9A H 0.3890(20) -0.2978(28) 0.1782(16) 0.193 Uiso 0.50 calc PR 1
H9B H 0.4457(20) -0.3115(28) 0.2151(16) 0.193 Uiso 0.50 calc PR 1
H9C H 0.4243(20) -0.3669(28) 0.1752(16) 0.193 Uiso 0.50 calc PR 1
C6X C 0.4525(7) -0.2690(9) 0.1586(6) 0.990 Uiso 0.00 d PD 2
C7X C 0.4995(14) -0.3116(23) 0.1900(13) 0.090(14) Uiso 0.500(11) d PD 2
H7X1 H 0.5331(14) -0.2899(23) 0.1903(13) 0.135 Uiso 0.50 calc PR 2
H7X2 H 0.4977(14) -0.3629(23) 0.1808(13) 0.135 Uiso 0.50 calc PR 2
H7X3 H 0.4978(14) -0.3093(23) 0.2191(13) 0.135 Uiso 0.50 calc PR 2
C8X C 0.4605(20) -0.2688(28) 0.1126(12) 0.119(17) Uiso 0.50 d PD 2
H8X1 H 0.4312(20) -0.2420(28) 0.0915(12) 0.178 Uiso 0.50 calc PR 2
H8X2 H 0.4609(20) -0.3194(28) 0.1027(12) 0.178 Uiso 0.50 calc PR 2
H8X3 H 0.4944(20) -0.2450(28) 0.1155(12) 0.178 Uiso 0.50 calc PR 2
C9X C 0.4034(13) -0.3087(21) 0.1616(14) 0.075(11) Uiso 0.50 d PD 2
H9X1 H 0.3710(13) -0.2850(21) 0.1423(14) 0.112 Uiso 0.50 calc PR 2
H9X2 H 0.4039(13) -0.3065(21) 0.1913(14) 0.112 Uiso 0.50 calc PR 2
H9X3 H 0.4039(13) -0.3600(21) 0.1530(14) 0.112 Uiso 0.50 calc PR 2
C10 C 0.4295(6) 0.2258(8) 0.2517(5) 0.047(4) Uani 1 d . .
H10 H 0.4308(6) 0.1941(8) 0.2747(5) 0.057 Uiso 1 calc R .
C11 C 0.4130(6) 0.2955(8) 0.2532(5) 0.053(4) Uani 1 d . .
H11 H 0.4028(6) 0.3102(8) 0.2767(5) 0.063 Uiso 1 calc R .
C12 C 0.4107(5) 0.3474(8) 0.2203(5) 0.047(4) Uani 1 d . .
C13 C 0.4279(7) 0.3186(8) 0.1873(5) 0.054(4) Uani 1 d . .
H13 H 0.4274(7) 0.3494(8) 0.1641(5) 0.065 Uiso 1 calc R .
C14 C 0.4449(6) 0.2486(8) 0.1882(5) 0.047(4) Uani 1 d . .
H14 H 0.4579(6) 0.2331(8) 0.1663(5) 0.057 Uiso 1 calc R .
C15 C 0.3909(7) 0.4261(9) 0.2227(6) 0.067(5) Uani 1 d D 3
C16 C 0.3315(10) 0.4236(22) 0.2197(13) 0.096(14) Uiso 0.65 d PD 3
H16A H 0.3281(10) 0.3916(22) 0.2424(13) 0.144 Uiso 0.65 calc PR 3
H16B H 0.3093(10) 0.4047(22) 0.1914(13) 0.144 Uiso 0.65 calc PR 3
H16C H 0.3196(10) 0.4731(22) 0.2235(13) 0.144 Uiso 0.65 calc PR 3
C17 C 0.4279(11) 0.4621(17) 0.2665(9) 0.069(8) Uiso 0.65 d PD 3
H17A H 0.4266(11) 0.4326(17) 0.2909(9) 0.104 Uiso 0.65 calc PR 3
H17B H 0.4153(11) 0.5118(17) 0.2688(9) 0.104 Uiso 0.65 calc PR 3
H17C H 0.4647(11) 0.4641(17) 0.2670(9) 0.104 Uiso 0.65 calc PR 3
C18 C 0.3961(13) 0.4762(16) 0.1874(9) 0.075(9) Uiso 0.65 d PD 3
H18A H 0.3829(13) 0.5252(16) 0.1905(9) 0.112 Uiso 0.65 calc PR 3
H18B H 0.3749(13) 0.4562(16) 0.1591(9) 0.112 Uiso 0.65 calc PR 3
H18C H 0.4336(13) 0.4792(16) 0.1899(9) 0.112 Uiso 0.65 calc PR 3
C15X C 0.3909(7) 0.4261(9) 0.2227(6) 0.990 Uiso 0.00 d PD 4
C16X C 0.3397(13) 0.4220(23) 0.2360(15) 0.035(11) Uiso 0.350(10) d PD 4
H16D H 0.3266(13) 0.4717(23) 0.2376(15) 0.053 Uiso 0.35 calc PR 4
H16E H 0.3488(13) 0.3981(23) 0.2642(15) 0.053 Uiso 0.35 calc PR 4
H16F H 0.3118(13) 0.3938(23) 0.2143(15) 0.053 Uiso 0.35 calc PR 4
C17X C 0.4333(19) 0.4802(32) 0.2507(18) 0.105(26) Uiso 0.35 d PD 4
H17D H 0.4170(19) 0.5284(32) 0.2502(18) 0.158 Uiso 0.35 calc PR 4
H17E H 0.4623(19) 0.4844(32) 0.2391(18) 0.158 Uiso 0.35 calc PR 4
H17F H 0.4477(19) 0.4622(32) 0.2804(18) 0.158 Uiso 0.35 calc PR 4
C18X C 0.3710(21) 0.4578(31) 0.1760(11) 0.078(17) Uiso 0.35 d PD 4
H18D H 0.3581(21) 0.5080(31) 0.1764(11) 0.117 Uiso 0.35 calc PR 4
H18E H 0.3419(21) 0.4273(31) 0.1573(11) 0.117 Uiso 0.35 calc PR 4
H18F H 0.4005(21) 0.4582(31) 0.1649(11) 0.117 Uiso 0.35 calc PR 4
Mo2 Mo 0.31867(4) 0.33273(6) 0.36392(4) 0.0325(3) Uani 1 d . .
Mo3 Mo 0.32247(5) 0.35210(6) 0.42925(4) 0.0358(3) Uani 1 d . .
Cl3 Cl 0.22462(13) 0.3133(2) 0.32348(12) 0.0453(9) Uani 1 d . .
Cl4 Cl 0.41069(14) 0.3402(2) 0.36565(13) 0.0504(9) Uani 1 d . .
Cl5 Cl 0.23460(14) 0.3173(2) 0.42920(12) 0.0504(9) Uani 1 d . .
Cl6 Cl 0.4129(2) 0.3959(2) 0.46819(13) 0.0614(11) Uani 1 d . .
N3 N 0.3257(4) 0.2090(6) 0.3629(4) 0.038(3) Uani 1 d . .
N4 N 0.3101(4) 0.4490(6) 0.3383(4) 0.041(3) Uani 1 d . .
N5 N 0.3529(4) 0.2457(6) 0.4627(3) 0.038(3) Uani 1 d . .
N6 N 0.2914(5) 0.4679(6) 0.4224(4) 0.043(3) Uani 1 d . .
C19 C 0.2918(6) 0.1652(7) 0.3736(5) 0.044(4) Uani 1 d . .
H19 H 0.2648(6) 0.1876(7) 0.3818(5) 0.053 Uiso 1 calc R .
C20 C 0.2942(5) 0.0890(7) 0.3733(5) 0.043(3) Uani 1 d . .
H20 H 0.2704(5) 0.0607(7) 0.3825(5) 0.052 Uiso 1 calc R .
C21 C 0.3323(5) 0.0540(7) 0.3590(5) 0.041(3) Uani 1 d . .
C22 C 0.3655(5) 0.1005(8) 0.3467(5) 0.044(4) Uani 1 d . .
H22 H 0.3912(5) 0.0801(8) 0.3362(5) 0.053 Uiso 1 calc R .
C23 C 0.3618(5) 0.1761(7) 0.3495(4) 0.037(3) Uani 1 d . .
H23 H 0.3860(5) 0.2058(7) 0.3415(4) 0.045 Uiso 1 calc R .
C24 C 0.3372(6) -0.0313(8) 0.3572(5) 0.044(4) Uani 1 d . .
C25 C 0.3026(8) -0.0707(11) 0.3784(6) 0.079(5) Uiso 1 d . .
H25A H 0.2656(8) -0.0538(11) 0.3655(6) 0.119 Uiso 1 calc R .
H25B H 0.3158(8) -0.0601(11) 0.4094(6) 0.119 Uiso 1 calc R .
H25C H 0.3040(8) -0.1237(11) 0.3739(6) 0.119 Uiso 1 calc R .
C26 C 0.3938(8) -0.0537(12) 0.3749(7) 0.089(6) Uiso 1 d . .
H26A H 0.4141(8) -0.0267(12) 0.3601(7) 0.134 Uiso 1 calc R .
H26B H 0.3966(8) -0.1064(12) 0.3704(7) 0.134 Uiso 1 calc R .
H26C H 0.4083(8) -0.0428(12) 0.4058(7) 0.134 Uiso 1 calc R .
C27 C 0.3164(8) -0.0516(11) 0.3081(6) 0.083(6) Uiso 1 d . .
H27A H 0.2788(8) -0.0377(11) 0.2950(6) 0.125 Uiso 1 calc R .
H27B H 0.3200(8) -0.1045(11) 0.3049(6) 0.125 Uiso 1 calc R .
H27C H 0.3374(8) -0.0254(11) 0.2937(6) 0.125 Uiso 1 calc R .
C28 C 0.3509(6) 0.4967(8) 0.3522(5) 0.048(4) Uani 1 d . .
H28 H 0.3826(6) 0.4811(8) 0.3744(5) 0.058 Uiso 1 calc R .
C29 C 0.3498(6) 0.5666(8) 0.3361(5) 0.051(4) Uani 1 d . .
H29 H 0.3800(6) 0.5974(8) 0.3478(5) 0.061 Uiso 1 calc R .
C30 C 0.3053(6) 0.5927(7) 0.3033(5) 0.043(4) Uani 1 d . .
C31 C 0.2614(6) 0.5435(8) 0.2897(5) 0.052(4) Uani 1 d . .
H31 H 0.2290(6) 0.5591(8) 0.2683(5) 0.062 Uiso 1 calc R .
C32 C 0.2646(6) 0.4744(8) 0.3063(5) 0.048(4) Uani 1 d . .
H32 H 0.2346(6) 0.4428(8) 0.2957(5) 0.058 Uiso 1 calc R .
C33 C 0.3033(6) 0.6669(8) 0.2817(5) 0.053(4) Uani 1 d D 5
C34 C 0.2468(8) 0.6913(16) 0.2562(10) 0.046(8) Uiso 0.60 d PD 5
H34A H 0.2476(8) 0.7391(16) 0.2430(10) 0.069 Uiso 0.60 calc PR 5
H34B H 0.2264(8) 0.6953(16) 0.2756(10) 0.069 Uiso 0.60 calc PR 5
H34C H 0.2297(8) 0.6553(16) 0.2336(10) 0.069 Uiso 0.60 calc PR 5
C35 C 0.3329(11) 0.7254(14) 0.3174(8) 0.052(7) Uiso 0.60 d PD 5
H35A H 0.3693(11) 0.7085(14) 0.3334(8) 0.078 Uiso 0.60 calc PR 5
H35B H 0.3135(11) 0.7313(14) 0.3374(8) 0.078 Uiso 0.60 calc PR 5
H35C H 0.3344(11) 0.7725(14) 0.3037(8) 0.078 Uiso 0.60 calc PR 5
C36 C 0.3420(12) 0.6658(18) 0.2554(10) 0.066(9) Uiso 0.60 d PD 5
H36A H 0.3774(12) 0.6496(18) 0.2742(10) 0.098 Uiso 0.60 calc PR 5
H36B H 0.3446(12) 0.7152(18) 0.2447(10) 0.098 Uiso 0.60 calc PR 5
H36C H 0.3282(12) 0.6321(18) 0.2310(10) 0.098 Uiso 0.60 calc PR 5
C33X C 0.3033(6) 0.6669(8) 0.2817(5) 0.990 Uiso 0.00 d PD 6
C34X C 0.2512(12) 0.7087(27) 0.2691(16) 0.071(18) Uiso 0.400(8) d PD 6
H34D H 0.2547(12) 0.7552(27) 0.2556(16) 0.106 Uiso 0.40 calc PR 6
H34E H 0.2424(12) 0.7184(27) 0.2950(16) 0.106 Uiso 0.40 calc PR 6
H34F H 0.2227(12) 0.6794(27) 0.2488(16) 0.106 Uiso 0.40 calc PR 6
C35X C 0.3518(16) 0.7172(31) 0.3077(17) 0.121(25) Uiso 0.40 d PD 6
H35D H 0.3849(16) 0.6889(31) 0.3154(17) 0.181 Uiso 0.40 calc PR 6
H35E H 0.3468(16) 0.7346(31) 0.3340(17) 0.181 Uiso 0.40 calc PR 6
H35F H 0.3537(16) 0.7592(31) 0.2899(17) 0.181 Uiso 0.40 calc PR 6
C36X C 0.3217(17) 0.6495(23) 0.2416(11) 0.055(11) Uiso 0.40 d PD 6
H36D H 0.3554(17) 0.6225(23) 0.2517(11) 0.082 Uiso 0.40 calc PR 6
H36E H 0.3264(17) 0.6955(23) 0.2282(11) 0.082 Uiso 0.40 calc PR 6
H36F H 0.2944(17) 0.6197(23) 0.2205(11) 0.082 Uiso 0.40 calc PR 6
C37 C 0.3310(6) 0.2145(8) 0.4896(5) 0.051(4) Uani 1 d . .
H37 H 0.3005(6) 0.2372(8) 0.4926(5) 0.061 Uiso 1 calc R .
C38 C 0.3503(6) 0.1517(8) 0.5129(5) 0.050(4) Uani 1 d . .
H38 H 0.3332(6) 0.1330(8) 0.5314(5) 0.060 Uiso 1 calc R .
C39 C 0.3948(6) 0.1149(8) 0.5098(5) 0.046(4) Uani 1 d . .
C40 C 0.4178(5) 0.1469(8) 0.4816(4) 0.040(3) Uani 1 d . .
H40 H 0.4477(5) 0.1245(8) 0.4775(4) 0.048 Uiso 1 calc R .
C41 C 0.3967(5) 0.2114(8) 0.4599(4) 0.040(3) Uani 1 d . .
H41 H 0.4139(5) 0.2328(8) 0.4421(4) 0.048 Uiso 1 calc R .
C42 C 0.4166(6) 0.0461(9) 0.5353(5) 0.057(4) Uani 1 d D 7
C43 C 0.4740(9) 0.0527(14) 0.5624(8) 0.056(6) Uiso 0.65 d PD 7
H43A H 0.4789(9) 0.0941(14) 0.5823(8) 0.084 Uiso 0.65 calc PR 7
H43B H 0.4951(9) 0.0609(14) 0.5438(8) 0.084 Uiso 0.65 calc PR 7
H43C H 0.4859(9) 0.0075(14) 0.5790(8) 0.084 Uiso 0.65 calc PR 7
C44 C 0.3883(11) 0.0256(16) 0.5684(9) 0.074(8) Uiso 0.65 d PD 7
H44A H 0.3499(11) 0.0202(16) 0.5529(9) 0.112 Uiso 0.65 calc PR 7
H44B H 0.3946(11) 0.0646(16) 0.5900(9) 0.112 Uiso 0.65 calc PR 7
H44C H 0.4029(11) -0.0206(16) 0.5827(9) 0.112 Uiso 0.65 calc PR 7
C45 C 0.4095(12) -0.0170(16) 0.5051(9) 0.083(9) Uiso 0.65 d PD 7
H45A H 0.3717(12) -0.0216(16) 0.4872(9) 0.124 Uiso 0.65 calc PR 7
H45B H 0.4215(12) -0.0621(16) 0.5217(9) 0.124 Uiso 0.65 calc PR 7
H45C H 0.4306(12) -0.0088(16) 0.4866(9) 0.124 Uiso 0.65 calc PR 7
C42X C 0.4166(6) 0.0461(9) 0.5353(5) 0.990 Uiso 0.00 d PD 8
C43X C 0.4624(16) 0.0150(27) 0.5245(16) 0.077(15) Uiso 0.350(8) d PD 8
H43D H 0.4896(16) 0.0529(27) 0.5284(16) 0.115 Uiso 0.35 calc PR 8
H43E H 0.4495(16) -0.0017(27) 0.4945(16) 0.115 Uiso 0.35 calc PR 8
H43F H 0.4778(16) -0.0264(27) 0.5436(16) 0.115 Uiso 0.35 calc PR 8
C44X C 0.4428(18) 0.0648(28) 0.5845(11) 0.074(15) Uiso 0.35 d PD 8
H44D H 0.4703(18) 0.1023(28) 0.5885(11) 0.111 Uiso 0.35 calc PR 8
H44E H 0.4591(18) 0.0205(28) 0.6005(11) 0.111 Uiso 0.35 calc PR 8
H44F H 0.4155(18) 0.0831(28) 0.5953(11) 0.111 Uiso 0.35 calc PR 8
C45X C 0.3751(18) -0.0108(29) 0.5296(18) 0.101(20) Uiso 0.35 d PD 8
H45D H 0.3454(18) 0.0099(29) 0.5367(18) 0.152 Uiso 0.35 calc PR 8
H45E H 0.3904(18) -0.0523(29) 0.5487(18) 0.152 Uiso 0.35 calc PR 8
H45F H 0.3621(18) -0.0276(29) 0.4995(18) 0.152 Uiso 0.35 calc PR 8
C46 C 0.2406(6) 0.4848(9) 0.3966(5) 0.051(4) Uani 1 d . .
H46 H 0.2189(6) 0.4465(9) 0.3801(5) 0.061 Uiso 1 calc R .
C47 C 0.2189(6) 0.5532(9) 0.3932(5) 0.056(4) Uani 1 d . .
H47 H 0.1832(6) 0.5602(9) 0.3744(5) 0.067 Uiso 1 calc R .
C48 C 0.2469(6) 0.6126(8) 0.4160(5) 0.047(4) Uani 1 d . .
C49 C 0.2997(6) 0.5975(9) 0.4421(6) 0.063(5) Uani 1 d . .
H49 H 0.3222(6) 0.6357(9) 0.4579(6) 0.075 Uiso 1 calc R .
C50 C 0.3191(6) 0.5253(9) 0.4447(5) 0.058(4) Uani 1 d . .
H50 H 0.3545(6) 0.5165(9) 0.4637(5) 0.070 Uiso 1 calc R .
C51 C 0.2232(7) 0.6887(9) 0.4119(5) 0.061(4) Uani 1 d D 9
C52 C 0.1848(27) 0.7064(50) 0.3671(14) 0.235(64) Uiso 0.40 d PD 9
H52A H 0.1711(27) 0.7563(50) 0.3667(14) 0.352 Uiso 0.40 calc PR 9
H52B H 0.1551(27) 0.6716(50) 0.3591(14) 0.352 Uiso 0.40 calc PR 9
H52C H 0.2034(27) 0.7029(50) 0.3464(14) 0.352 Uiso 0.40 calc PR 9
C53 C 0.2633(17) 0.7519(24) 0.4317(16) 0.065(16) Uiso 0.40 d PD 9
H53A H 0.2441(17) 0.7986(24) 0.4273(16) 0.097 Uiso 0.40 calc PR 9
H53B H 0.2899(17) 0.7537(24) 0.4176(16) 0.097 Uiso 0.40 calc PR 9
H53C H 0.2812(17) 0.7433(24) 0.4626(16) 0.097 Uiso 0.40 calc PR 9
C54 C 0.1928(26) 0.6814(39) 0.4432(19) 0.139(30) Uiso 0.40 d PD 9
H54A H 0.1747(26) 0.7277(39) 0.4442(19) 0.209 Uiso 0.40 calc PR 9
H54B H 0.2178(26) 0.6697(39) 0.4721(19) 0.209 Uiso 0.40 calc PR 9
H54C H 0.1663(26) 0.6422(39) 0.4333(19) 0.209 Uiso 0.40 calc PR 9
C51X C 0.2232(7) 0.6887(9) 0.4119(5) 0.990 Uiso 0.00 d PD 10
C52X C 0.2078(13) 0.7150(16) 0.3651(8) 0.060(8) Uiso 0.600(9) d PD 10
H52D H 0.1925(13) 0.7643(16) 0.3625(8) 0.090 Uiso 0.60 calc PR 10
H52E H 0.1815(13) 0.6814(16) 0.3460(8) 0.090 Uiso 0.60 calc PR 10
H52F H 0.2396(13) 0.7161(16) 0.3569(8) 0.090 Uiso 0.60 calc PR 10
C53X C 0.2604(15) 0.7419(22) 0.4448(13) 0.096(16) Uiso 0.60 d PD 10
H53D H 0.2439(15) 0.7905(22) 0.4412(13) 0.145 Uiso 0.60 calc PR 10
H53E H 0.2945(15) 0.7450(22) 0.4401(13) 0.145 Uiso 0.60 calc PR 10
H53F H 0.2665(15) 0.7240(22) 0.4740(13) 0.145 Uiso 0.60 calc PR 10
C54X C 0.1718(10) 0.6867(15) 0.4226(10) 0.057(7) Uiso 0.60 d PD 10
H54D H 0.1566(10) 0.7361(15) 0.4199(10) 0.085 Uiso 0.60 calc PR 10
H54E H 0.1801(10) 0.6691(15) 0.4522(10) 0.085 Uiso 0.60 calc PR 10
H54F H 0.1461(10) 0.6536(15) 0.4026(10) 0.085 Uiso 0.60 calc PR 10
Cl7 Cl 0.4942(5) 0.5131(7) 0.1152(4) 0.070(3) Uiso 0.50 d PD 11
Cl8 Cl 0.4119(5) 0.3925(7) 0.0595(4) 0.104(4) Uiso 0.50 d PD 11
C55 C 0.4716(12) 0.4521(16) 0.0674(10) 0.069(10) Uiso 0.50 d PD 11
Cl9 Cl 0.3008(4) 0.6190(6) 0.0615(4) 0.087(3) Uiso 0.50 d PD 12
Cl10 Cl 0.2727(4) 0.4682(6) 0.0452(3) 0.082(3) Uiso 0.50 d PD 12
C56 C 0.2976(22) 0.5448(13) 0.0333(18) 0.126(18) Uiso 0.50 d PD 12
Cl11 Cl 0.0568(5) 0.1083(8) 0.0462(5) 0.060(3) Uiso 0.33 d PD 13
Cl12 Cl 0.0589(7) 0.2587(10) 0.0698(6) 0.101(5) Uiso 0.33 d PD 13
C57 C 0.0190(21) 0.1855(14) 0.0446(17) 0.067(14) Uiso 0.33 d PD 13
Cl13 Cl 0.0294(5) 0.2910(8) -0.0601(4) 0.070(4) Uiso 0.33 d PD 14
Cl14 Cl 0.0710(8) 0.2830(11) 0.0385(6) 0.107(5) Uiso 0.33 d PD 14
C58 C 0.0384(23) 0.2458(35) -0.0123(7) 0.084(17) Uiso 0.33 d PD 14
Cl15 Cl 0.5427(6) 0.5938(8) 0.0597(5) 0.068(4) Uiso 0.33 d PD 15
Cl16 Cl 0.4752(9) 0.5085(12) 0.1107(7) 0.088(7) Uiso 0.33 d PD 15
C59 C 0.4963(22) 0.5162(32) 0.0615(18) 0.087(18) Uiso 0.33 d PD 15

loop_
_atom_type_symbol
_atom_type_description
_atom_type_scat_dispersion_real
_atom_type_scat_dispersion_imag
_atom_type_scat_source
C C 0.0033 0.0016 'International Tables Vol C Tables 4.2.6.8 and 6.1.1.4'
H H 0.0000 0.0000 'International Tables Vol C Tables 4.2.6.8 and 6.1.1.4'
N N 0.0061 0.0033 'International Tables Vol C Tables 4.2.6.8 and 6.1.1.4'
Cl Cl 0.1484 0.1585 'International Tables Vol C Tables 4.2.6.8 and 6.1.1.4'
Mo Mo -1.6832 0.6857 'International Tables Vol C Tables 4.2.6.8 and 6.1.1.4'

loop_
_geom_angle_atom_site_label_1
_geom_angle_atom_site_label_2
_geom_angle_atom_site_label_3
_geom_angle
_geom_angle_site_symmetry_1
_geom_angle_site_symmetry_3
_geom_angle_publ_flag
Mo1 Mo1 N2 98.3(3) 2_655 . y
Mo1 Mo1 N1 101.1(3) 2_655 . y
N2 Mo1 N1 160.5(4) . . y
Mo1 Mo1 Cl2 106.42(11) 2_655 . y
N2 Mo1 Cl2 91.1(3) . . y
N1 Mo1 Cl2 85.0(3) . . y
Mo1 Mo1 Cl1 107.47(12) 2_655 . y
N2 Mo1 Cl1 84.8(3) . . y
N1 Mo1 Cl1 87.9(3) . . y
Cl2 Mo1 Cl1 146.11(14) . . y
C5 N1 C1 116.2(11) . . n
C5 N1 Mo1 123.5(9) . . n
C1 N1 Mo1 120.0(9) . . n
C10 N2 C14 115.1(12) . . n
C10 N2 Mo1 119.2(9) . . n
C14 N2 Mo1 125.7(9) . . n
N1 C1 C2 122.4(12) . . n
C3 C2 C1 120.4(14) . . n
C2 C3 C4 116.6(13) . . n
C2 C3 C6X 122.1(14) . . n
C4 C3 C6X 121.2(14) . . n
C2 C3 C6 122.1(14) . . n
C4 C3 C6 121.2(14) . . n
C5 C4 C3 120.6(14) . . n
N1 C5 C4 123.5(13) . . n
C7 C6 C9 104.1(25) . . n
C7 C6 C3 110.5(19) . . n
C9 C6 C3 109.3(25) . . n
C7 C6 C8 109.5(22) . . n
C9 C6 C8 117.5(26) . . n
C3 C6 C8 105.9(17) . . n
C7X C6X C9X 103.6(24) . . n
C7X C6X C3 108.7(21) . . n
C9X C6X C3 112.5(19) . . n
C7X C6X C8X 107.0(25) . . n
C9X C6X C8X 117.6(26) . . n
C3 C6X C8X 107.1(22) . . n
C11 C10 N2 124.5(14) . . n
C10 C11 C12 121.6(14) . . n
C11 C12 C13 113.5(13) . . n
C11 C12 C15X 120.2(14) . . n
C13 C12 C15X 126.3(14) . . n
C11 C12 C15 120.2(14) . . n
C13 C12 C15 126.3(14) . . n
C14 C13 C12 121.9(14) . . n
C13 C14 N2 123.3(13) . . n
C18 C15 C12 113.1(17) . . n
C18 C15 C16 109.4(21) . . n
C12 C15 C16 109.3(19) . . n
C18 C15 C17 104.9(22) . . n
C12 C15 C17 108.6(16) . . n
C16 C15 C17 111.5(20) . . n
C12 C15X C17X 115.6(28) . . n
C12 C15X C18X 107.4(24) . . n
C17X C15X C18X 106.2(29) . . n
C12 C15X C16X 108.5(20) . . n
C17X C15X C16X 113.1(26) . . n
C18X C15X C16X 105.3(24) . . n
Mo3 Mo2 N4 100.6(3) . . y
Mo3 Mo2 N3 101.7(3) . . y
N4 Mo2 N3 157.7(4) . . y
Mo3 Mo2 Cl3 104.59(10) . . y
N4 Mo2 Cl3 88.9(3) . . y
N3 Mo2 Cl3 85.5(3) . . y
Mo3 Mo2 Cl4 105.89(11) . . y
N4 Mo2 Cl4 85.7(3) . . y
N3 Mo2 Cl4 88.2(3) . . y
Cl3 Mo2 Cl4 149.53(14) . . y
Mo2 Mo3 N5 103.5(3) . . y
Mo2 Mo3 N6 99.6(3) . . y
N5 Mo3 N6 156.9(4) . . y
Mo2 Mo3 Cl5 104.49(11) . . y
N5 Mo3 Cl5 87.6(3) . . y
N6 Mo3 Cl5 85.5(3) . . y
Mo2 Mo3 Cl6 105.79(12) . . y
N5 Mo3 Cl6 84.3(3) . . y
N6 Mo3 Cl6 90.5(3) . . y
Cl5 Mo3 Cl6 149.7(2) . . y
C23 N3 C19 117.0(11) . . n
C23 N3 Mo2 121.6(9) . . n
C19 N3 Mo2 121.4(8) . . n
C28 N4 C32 115.9(12) . . n
C28 N4 Mo2 120.9(9) . . n
C32 N4 Mo2 123.0(9) . . n
C37 N5 C41 115.8(12) . . n
C37 N5 Mo3 121.5(9) . . n
C41 N5 Mo3 122.6(9) . . n
C50 N6 C46 113.8(13) . . n
C50 N6 Mo3 124.2(10) . . n
C46 N6 Mo3 121.8(9) . . n
N3 C19 C20 123.7(13) . . n
C19 C20 C21 119.6(13) . . n
C22 C21 C20 115.5(12) . . n
C22 C21 C24 121.6(12) . . n
C20 C21 C24 122.8(13) . . n
C23 C22 C21 121.4(13) . . n
N3 C23 C22 122.8(12) . . n
C26 C24 C25 113.1(15) . . n
C26 C24 C21 110.4(13) . . n
C25 C24 C21 112.3(13) . . n
C26 C24 C27 106.7(14) . . n
C25 C24 C27 108.2(14) . . n
C21 C24 C27 105.8(12) . . n
N4 C28 C29 124.2(13) . . n
C28 C29 C30 121.1(14) . . n
C29 C30 C31 114.9(12) . . n
C29 C30 C33X 123.6(14) . . n
C31 C30 C33X 121.5(13) . . n
C29 C30 C33 123.6(14) . . n
C31 C30 C33 121.5(13) . . n
C32 C31 C30 121.9(13) . . n
C31 C32 N4 122.0(13) . . n
C34 C33 C30 112.6(16) . . n
C34 C33 C36 114.9(18) . . n
C30 C33 C36 109.2(15) . . n
C34 C33 C35 110.9(18) . . n
C30 C33 C35 108.7(15) . . n
C36 C33 C35 99.7(19) . . n
C34X C33X C30 116.9(23) . . n
C34X C33X C35X 111.1(25) . . n
C30 C33X C35X 111.9(26) . . n
C34X C33X C36X 113.3(23) . . n
C30 C33X C36X 104.0(18) . . n
C35X C33X C36X 97.8(24) . . n
N5 C37 C38 123.6(14) . . n
C37 C38 C39 121.4(14) . . n
C38 C39 C40 115.3(13) . . n
C38 C39 C42X 122.0(14) . . n
C40 C39 C42X 122.7(13) . . n
C38 C39 C42 122.0(14) . . n
C40 C39 C42 122.7(13) . . n
C41 C40 C39 119.9(13) . . n
N5 C41 C40 123.9(13) . . n
C43 C42 C45 109.2(18) . . n
C43 C42 C39 112.6(15) . . n
C45 C42 C39 109.5(17) . . n
C43 C42 C44 104.3(16) . . n
C45 C42 C44 107.5(18) . . n
C39 C42 C44 113.5(16) . . n
C45X C42X C43X 110.0(25) . . n
C45X C42X C39 112.6(26) . . n
C43X C42X C39 111.7(23) . . n
C45X C42X C44X 109.1(24) . . n
C43X C42X C44X 102.9(22) . . n
C39 C42X C44X 110.1(22) . . n
N6 C46 C47 124.1(14) . . n
C46 C47 C48 122.7(14) . . n
C47 C48 C49 114.7(14) . . n
C47 C48 C51X 122.8(14) . . n
C49 C48 C51X 122.4(14) . . n
C47 C48 C51 122.8(14) . . n
C49 C48 C51 122.4(14) . . n
C48 C49 C50 119.6(15) . . n
N6 C50 C49 125.0(14) . . n
C48 C51 C52 113.8(39) . . n
C48 C51 C54 99.4(31) . . n
C52 C51 C54 110.0(31) . . n
C48 C51 C53 116.0(23) . . n
C52 C51 C53 112.7(31) . . n
C54 C51 C53 103.4(26) . . n
C48 C51X C52X 109.6(16) . . n
C48 C51X C53X 111.7(21) . . n
C52X C51X C53X 113.3(23) . . n
C48 C51X C54X 109.7(16) . . n
C52X C51X C54X 107.2(20) . . n
C53X C51X C54X 105.2(21) . . n
Cl7 C55 Cl8 118.4(20) . . n
Cl9 C56 Cl10 120.6(35) . . n
Cl11 C57 Cl12 111.0(30) . . n
Cl13 C58 Cl14 124.2(38) . . n
Cl15 C59 Cl16 118.3(34) . . n

loop_
_geom_bond_atom_site_label_1
_geom_bond_atom_site_label_2
_geom_bond_distance
_geom_bond_site_symmetry_2
_geom_bond_publ_flag
Mo1 Mo1 2.150(2) 2_655 y
Mo1 N2 2.218(11) . y
Mo1 N1 2.229(10) . y
Mo1 Cl2 2.416(4) . y
Mo1 Cl1 2.419(3) . y
N1 C5 1.33(2) . n
N1 C1 1.35(2) . n
N2 C10 1.34(2) . n
N2 C14 1.38(2) . n
C1 C2 1.40(2) . n
C2 C3 1.36(2) . n
C3 C4 1.38(2) . n
C3 C6X 1.55(2) . n
C3 C6 1.55(2) . n
C4 C5 1.37(2) . n
C6 C7 1.49(3) . n
C6 C9 1.53(3) . n
C6 C8 1.59(3) . n
C6X C7X 1.52(3) . n
C6X C9X 1.52(3) . n
C6X C8X 1.59(3) . n
C10 C11 1.34(2) . n
C11 C12 1.41(2) . n
C12 C13 1.41(2) . n
C12 C15X 1.53(2) . n
C12 C15 1.53(2) . n
C13 C14 1.34(2) . n
C15 C18 1.51(3) . n
C15 C16 1.54(3) . n
C15 C17 1.57(3) . n
C15X C17X 1.53(3) . n
C15X C18X 1.55(3) . n
C15X C16X 1.57(3) . n
Mo2 Mo3 2.136(2) . y
Mo2 N4 2.245(11) . y
Mo2 N3 2.245(10) . y
Mo2 Cl3 2.403(3) . y
Mo2 Cl4 2.423(4) . y
Mo3 N5 2.220(11) . y
Mo3 N6 2.230(11) . y
Mo3 Cl5 2.412(4) . y
Mo3 Cl6 2.419(4) . y
N3 C23 1.33(2) . n
N3 C19 1.33(2) . n
N4 C28 1.33(2) . n
N4 C32 1.37(2) . n
N5 C37 1.34(2) . n
N5 C41 1.35(2) . n
N6 C50 1.33(2) . n
N6 C46 1.35(2) . n
C19 C20 1.38(2) . n
C20 C21 1.40(2) . n
C21 C22 1.38(2) . n
C21 C24 1.55(2) . n
C22 C23 1.37(2) . n
C24 C26 1.46(2) . n
C24 C25 1.51(2) . n
C24 C27 1.55(2) . n
C28 C29 1.36(2) . n
C29 C30 1.37(2) . n
C30 C31 1.41(2) . n
C30 C33X 1.51(2) . n
C30 C33 1.51(2) . n
C31 C32 1.35(2) . n
C33 C34 1.50(2) . n
C33 C36 1.55(3) . n
C33 C35 1.57(3) . n
C33X C34X 1.50(3) . n
C33X C35X 1.56(3) . n
C33X C36X 1.58(3) . n
C37 C38 1.36(2) . n
C38 C39 1.39(2) . n
C39 C40 1.40(2) . n
C39 C42X 1.50(2) . n
C39 C42 1.50(2) . n
C40 C41 1.38(2) . n
C42 C43 1.47(3) . n
C42 C45 1.48(3) . n
C42 C44 1.56(3) . n
C42X C45X 1.47(3) . n
C42X C43X 1.49(3) . n
C42X C44X 1.55(3) . n
C46 C47 1.35(2) . n
C47 C48 1.37(2) . n
C48 C49 1.39(2) . n
C48 C51X 1.50(2) . n
C48 C51 1.50(2) . n
C49 C50 1.39(2) . n
C51 C52 1.50(4) . n
C51 C54 1.52(3) . n
C51 C53 1.54(3) . n
C51X C52X 1.52(3) . n
C51X C53X 1.52(3) . n
C51X C54X 1.52(3) . n
Cl7 C55 1.83(2) . n
Cl8 C55 1.86(2) . n
Cl9 C56 1.61(3) . n
Cl10 C56 1.64(3) . n
Cl11 C57 1.71(3) . n
Cl12 C57 1.71(3) . n
Cl13 C58 1.71(3) . n
Cl14 C58 1.72(3) . n
Cl15 C59 1.88(4) . n
Cl16 C59 1.89(4) . n

loop_
_geom_torsion_atom_site_label_1
_geom_torsion_atom_site_label_2
_geom_torsion_atom_site_label_3
_geom_torsion_atom_site_label_4
_geom_torsion
_geom_torsion_site_symmetry_1
_geom_torsion_site_symmetry_2
_geom_torsion_site_symmetry_3
_geom_torsion_site_symmetry_4
_geom_torsion_publ_flag
N1 Mo1 Mo1 N1 -19.9(6) . . 2_655 2_655 y
N2 Mo1 Mo1 N2 -23.1(6) . . 2_655 2_655 y
Cl1 Mo1 Mo1 Cl2 -16.59(13) . . 2_655 2_655 y
Cl2 Mo1 Mo1 Cl1 -16.59(13) . . 2_655 2_655 y
N3 Mo2 Mo3 N5 14.8(4) . . . . y
N4 Mo2 Mo3 N6 16.0(4) . . . . y
Cl3 Mo2 Mo3 Cl5 12.13(14) . . . . y
Cl4 Mo2 Mo3 Cl6 11.23(15) . . . . y
